data_4515264
loop_
_publ_author_name
'Cheng, Weiwei'
'Shen, Feng-Cui'
'Xue, Yun-shan'
'Luo, Ximing'
'Fang, Min'
'Lan, Ya-Qian'
'Xu, Yan'

_publ_section_title
;
 A Pair of Rare Three-Dimensional Chiral Polyoxometalate-Based
 Metal--Organic Framework Enantiomers Featuring Superior Performance as
 the Anode of Lithium-Ion Battery
;
_journal_issue 9
_journal_name_full 'ACS Applied Energy Materials'
_journal_page_first 4931
_journal_paper_doi 10.1021/acsaem.8b00938
_journal_volume 1
_journal_year 2018
_chemical_absolute_configuration D
_chemical_formula_sum 'C36 H43 Mo12 N6 O41 P Zn4'
_chemical_formula_weight 2659.49
_space_group_crystal_system trigonal
_space_group_IT_number 152
_space_group_name_Hall 'P 31 2"'
_space_group_name_H-M_alt 'P 31 2 1'
_atom_sites_solution_hydrogens geom
_audit_creation_method SHELXL-2014/7
_cell_angle_alpha 90
_cell_angle_beta 90
_cell_angle_gamma 120
_cell_formula_units_Z 3
_cell_length_a 22.777(8)
_cell_length_b 22.777(8)
_cell_length_c 13.338(5)
_cell_measurement_reflns_used 9871
_cell_measurement_temperature 296(2)
_cell_measurement_theta_max 25.45
_cell_measurement_theta_min 2.35
_cell_volume 5993(4)
_computing_cell_refinement 'SAINT (Bruker, 2005)'
_computing_data_collection 'APEX2 (Bruker, 2005)'
_computing_data_reduction SAINT
_computing_molecular_graphics SHELXTL
_computing_publication_material SHELXTL
_computing_structure_refinement 'SHELXL-2014/7 (Sheldrick, 2014)'
_computing_structure_solution 'SHELXL-2014/7 (Sheldrick, 2014)'
_diffrn_ambient_temperature 296(2)
_diffrn_measured_fraction_theta_full 1.000
_diffrn_measured_fraction_theta_max 1.000
_diffrn_measurement_device_type 'Bruker Apex2 CCD'
_diffrn_measurement_method '\w scans'
_diffrn_radiation_type MoK\a
_diffrn_radiation_wavelength 0.71073
_diffrn_reflns_av_R_equivalents 0.0436
_diffrn_reflns_av_unetI/netI 0.0302
_diffrn_reflns_Laue_measured_fraction_full 1.000
_diffrn_reflns_Laue_measured_fraction_max 1.000
_diffrn_reflns_limit_h_max 24
_diffrn_reflns_limit_h_min -27
_diffrn_reflns_limit_k_max 27
_diffrn_reflns_limit_k_min -27
_diffrn_reflns_limit_l_max 15
_diffrn_reflns_limit_l_min -15
_diffrn_reflns_number 42416
_diffrn_reflns_point_group_measured_fraction_full 1.000
_diffrn_reflns_point_group_measured_fraction_max 1.000
_diffrn_reflns_theta_full 25.021
_diffrn_reflns_theta_max 25.021
_diffrn_reflns_theta_min 1.032
_exptl_absorpt_coefficient_mu 3.091
_exptl_absorpt_correction_T_max 0.708
_exptl_absorpt_correction_T_min 0.671
_exptl_absorpt_correction_type multi-scan
_exptl_absorpt_process_details '(SADABS; Sheldrick, 2003)'
_exptl_crystal_colour Black
_exptl_crystal_density_diffrn 2.211
_exptl_crystal_description Block
_exptl_crystal_F_000 3804
_exptl_crystal_size_max 0.140
_exptl_crystal_size_mid 0.120
_exptl_crystal_size_min 0.120
_refine_diff_density_max 1.401
_refine_diff_density_min -0.708
_refine_diff_density_rms 0.173
_refine_ls_abs_structure_details
;
 Flack x determined using 2720 quotients [(I+)-(I-)]/[(I+)+(I-)]
 (Parsons, Flack and Wagner, Acta Cryst. B69 (2013) 249-259).
;
_refine_ls_abs_structure_Flack 0.06(1)
_refine_ls_extinction_method none
_refine_ls_goodness_of_fit_ref 1.131
_refine_ls_hydrogen_treatment constr
_refine_ls_matrix_type full
_refine_ls_number_parameters 456
_refine_ls_number_reflns 7070
_refine_ls_number_restraints 78
_refine_ls_restrained_S_all 1.136
_refine_ls_R_factor_all 0.0540
_refine_ls_R_factor_gt 0.0463
_refine_ls_shift/su_max 0.004
_refine_ls_shift/su_mean 0.000
_refine_ls_structure_factor_coef Fsqd
_refine_ls_weighting_details 'w=1/[\s^2^(Fo^2^)+(0.0935P)^2^+10.6558P] where P=(Fo^2^+2Fc^2^)/3'
_refine_ls_weighting_scheme calc
_refine_ls_wR_factor_gt 0.1402
_refine_ls_wR_factor_ref 0.1463
_reflns_Friedel_coverage 0.849
_reflns_Friedel_fraction_full 1.000
_reflns_Friedel_fraction_max 1.000
_reflns_number_gt 6369
_reflns_number_total 7070
_reflns_threshold_expression 'I > 2\s(I)'
_cod_data_source_file ae8b00938_si_003.cif
_cod_data_source_block a01
_cod_original_cell_volume 5993(5)
_cod_database_code 4515264
_shelx_shelxl_version_number 2014/7
_shelx_space_group_comment
;
The symmetry employed for this shelxl refinement is uniquely defined
by the following loop, which should always be used as a source of
symmetry information in preference to the above space-group names.
They are only intended as comments.
;
_shelx_estimated_absorpt_t_min 0.671
_shelx_estimated_absorpt_t_max 0.708

loop_
_space_group_symop_operation_xyz
'x, y, z'
'-y, x-y, z+1/3'
'-x+y, -x, z+2/3'
'y, x, -z'
'x-y, -y, -z+2/3'
'-x, -x+y, -z+1/3'

loop_
_atom_site_label
_atom_site_type_symbol
_atom_site_fract_x
_atom_site_fract_y
_atom_site_fract_z
_atom_site_U_iso_or_equiv
_atom_site_adp_type
_atom_site_occupancy
_atom_site_site_symmetry_order
_atom_site_calc_flag
_atom_site_refinement_flags_posn
_atom_site_refinement_flags_adp
_atom_site_refinement_flags_occupancy
Mo1 Mo 1.13465(7) 0.36406(7) -0.01359(10) 0.0468(3) Uani 1 1 d . . .
Mo2 Mo 1.06574(7) 0.52317(7) 0.19381(9) 0.0454(3) Uani 1 1 d . . .
Mo3 Mo 0.97043(7) 0.27367(7) -0.10486(9) 0.0468(3) Uani 1 1 d . . .
Mo4 Mo 1.17630(7) 0.46867(7) 0.10954(10) 0.0475(3) Uani 1 1 d . . .
Mo5 Mo 1.02116(7) 0.19808(7) 0.07216(10) 0.0474(3) Uani 1 1 d . . .
Mo6 Mo 0.86812(7) 0.32242(7) -0.02515(10) 0.0510(4) Uani 1 1 d . . .
Zn1 Zn 1.03768(10) 0.44565(9) -0.04895(12) 0.0489(4) Uani 1 1 d . . .
Zn2 Zn 0.85722(10) 0.17970(10) 0.08408(14) 0.0541(5) Uani 1 1 d . . .
P1 P 1.0000 0.3363(2) 0.1667 0.0384(11) Uani 1 2 d S T P
O1 O 0.9299(6) 0.1651(5) 0.1327(8) 0.050(2) Uani 1 1 d . . .
O2 O 0.8848(5) 0.2416(6) -0.0269(8) 0.052(3) Uani 1 1 d . . .
O3 O 1.1183(5) 0.4408(5) -0.0091(7) 0.046(2) Uani 1 1 d . . .
O4 O 1.0204(5) 0.3059(5) 0.0763(7) 0.042(2) Uani 1 1 d . . .
O5 O 1.1654(5) 0.3773(6) 0.1266(8) 0.050(2) Uani 1 1 d . . .
O6 O 1.0193(5) 0.4873(5) 0.0645(7) 0.045(2) Uani 1 1 d . . .
O7 O 0.9620(5) 0.3567(5) -0.0840(7) 0.048(2) Uani 1 1 d . . .
O8 O 0.9397(5) 0.3456(5) 0.1382(7) 0.043(2) Uani 1 1 d . . .
O9 O 1.0800(7) 0.6036(6) 0.1988(9) 0.064(3) Uani 1 1 d . . .
O10 O 1.1476(6) 0.5361(6) 0.1311(7) 0.051(3) Uani 1 1 d . . .
O11 O 0.9748(6) 0.2004(5) -0.0567(8) 0.055(3) Uani 1 1 d . . .
O12 O 0.8057(6) 0.2789(6) 0.0720(8) 0.055(3) Uani 1 1 d . . .
O13 O 1.1071(6) 0.2654(5) 0.0049(8) 0.053(3) Uani 1 1 d . . .
O14 O 1.2036(7) 0.3894(6) -0.0824(9) 0.066(3) Uani 1 1 d . . .
O15 O 1.0618(6) 0.3294(6) -0.1220(7) 0.054(3) Uani 1 1 d . . .
O16 O 1.0268(7) 0.1286(6) 0.0521(9) 0.063(3) Uani 1 1 d . . .
O17 O 0.9419(7) 0.2534(7) -0.2249(8) 0.071(4) Uani 1 1 d . . .
O18 O 1.2542(6) 0.5184(7) 0.0676(10) 0.068(3) Uani 1 1 d . . .
O19 O 0.8932(6) 0.4100(6) 0.0085(7) 0.051(3) Uani 1 1 d . . .
O20 O 0.8205(7) 0.3050(8) -0.1316(9) 0.076(4) Uani 1 1 d . . .
C1 C 0.7226(11) 0.0733(12) -0.0011(14) 0.080(6) Uani 1 1 d . . .
H1A H 0.7298 0.1043 -0.0516 0.096 Uiso 1 1 calc R U .
C2 C 0.6633(9) 0.0147(10) 0.0014(12) 0.061(5) Uani 1 1 d . . .
H2A H 0.6328 0.0043 -0.0511 0.073 Uiso 1 1 calc R U .
C3 C 0.6465(9) -0.0302(8) 0.0796(12) 0.052(4) Uani 1 1 d . . .
C4 C 0.6959(9) -0.0146(9) 0.1499(15) 0.070(5) Uani 1 1 d . . .
H4A H 0.6886 -0.0444 0.2024 0.084 Uiso 1 1 calc R U .
C5 C 0.7573(10) 0.0462(10) 0.1428(15) 0.072(5) Uani 1 1 d . . .
H5A H 0.7893 0.0572 0.1934 0.086 Uiso 1 1 calc R U .
C6 C 0.3987(11) -0.0737(12) 0.4087(13) 0.073(6) Uani 1 1 d . . .
H6A H 0.3673 -0.0589 0.4084 0.088 Uiso 1 1 calc R U .
C7 C 0.4122(11) -0.0991(11) 0.3178(14) 0.073(5) Uani 1 1 d . U .
H7A H 0.3895 -0.1001 0.2594 0.088 Uiso 1 1 calc R U .
C8 C 0.4573(8) -0.1217(9) 0.3152(13) 0.052(4) Uani 1 1 d . . .
C9 C 0.4871(11) -0.1204(10) 0.4068(14) 0.065(5) Uani 1 1 d . . .
H9A H 0.5169 -0.1371 0.4105 0.077 Uiso 1 1 calc R U .
C10 C 0.4733(10) -0.0947(10) 0.4942(13) 0.063(5) Uani 1 1 d . . .
H10A H 0.4946 -0.0942 0.5540 0.076 Uiso 1 1 calc R U .
C11 C 0.5771(8) -0.0923(10) 0.0928(11) 0.056(4) Uani 1 1 d . . .
H11A H 0.5810 -0.1323 0.1039 0.068 Uiso 1 1 calc R U .
H11B H 0.5495 -0.0996 0.0337 0.068 Uiso 1 1 calc R U .
C12 C 0.5446(11) -0.0782(10) 0.1858(16) 0.073(6) Uani 1 1 d . . .
H12A H 0.5772 -0.0621 0.2403 0.088 Uiso 1 1 calc R U .
H12B H 0.5352 -0.0423 0.1693 0.088 Uiso 1 1 calc R U .
C13 C 0.4791(8) -0.1399(9) 0.2221(12) 0.056(4) Uani 1 1 d . . .
H13A H 0.4442 -0.1536 0.1714 0.067 Uiso 1 1 calc R U .
H13B H 0.4868 -0.1775 0.2345 0.067 Uiso 1 1 calc R U .
N1 N 0.7720(7) 0.0889(7) 0.0666(11) 0.057(3) Uani 1 1 d . . .
N2 N 0.4308(7) -0.0714(7) 0.4926(10) 0.051(3) Uani 1 1 d . . .
C14 C 0.1349(14) -0.1046(18) 0.4071(14) 0.115(7) Uani 1 1 d D U .
H14A H 0.1813 -0.0889 0.4053 0.138 Uiso 1 1 calc R U .
C15 C 0.1030(14) -0.1213(19) 0.317(2) 0.131(7) Uani 1 1 d D U .
H15A H 0.1259 -0.1208 0.2590 0.157 Uiso 1 1 calc R U .
C16 C 0.0364(15) -0.1389(19) 0.315(2) 0.133(7) Uani 1 1 d D U .
H16A H 0.0074 -0.1590 0.2605 0.160 Uiso 1 1 calc R U .
C17 C 0.0188(16) -0.1223(18) 0.4048(16) 0.119(7) Uani 1 1 d D U .
H17A H -0.0195 -0.1177 0.4025 0.143 Uiso 1 1 calc R U .
C18 C 0.0484(10) -0.1116(14) 0.4965(16) 0.092(6) Uani 1 1 d D U .
H18A H 0.0279 -0.1075 0.5543 0.110 Uiso 1 1 calc R U .
N3 N 0.1089(8) -0.1075(10) 0.4981(12) 0.072(4) Uani 1 1 d D U .
O1W O 0.022(2) -0.092(2) 0.148(4) 0.141(18) Uani 0.5 1 d . U P

loop_
_atom_site_aniso_label
_atom_site_aniso_U_11
_atom_site_aniso_U_22
_atom_site_aniso_U_33
_atom_site_aniso_U_23
_atom_site_aniso_U_13
_atom_site_aniso_U_12
Mo1 0.0509(7) 0.0472(7) 0.0374(7) -0.0022(5) 0.0142(5) 0.0210(6)
Mo2 0.0573(8) 0.0435(7) 0.0350(6) -0.0035(5) 0.0062(5) 0.0249(6)
Mo3 0.0595(8) 0.0440(7) 0.0290(6) -0.0028(5) 0.0038(5) 0.0201(6)
Mo4 0.0445(7) 0.0491(8) 0.0431(7) -0.0057(6) 0.0064(5) 0.0192(6)
Mo5 0.0547(8) 0.0432(7) 0.0418(7) 0.0029(5) 0.0081(6) 0.0226(6)
Mo6 0.0546(8) 0.0556(8) 0.0355(7) 0.0050(6) -0.0053(5) 0.0220(7)
Zn1 0.0649(11) 0.0468(9) 0.0331(9) 0.0044(7) 0.0100(8) 0.0265(9)
Zn2 0.0523(11) 0.0501(10) 0.0455(10) 0.0032(8) 0.0034(8) 0.0149(9)
P1 0.046(3) 0.043(2) 0.027(2) 0.0024(10) 0.005(2) 0.0230(14)
O1 0.059(7) 0.050(6) 0.041(6) 0.008(5) 0.005(5) 0.027(5)
O2 0.051(6) 0.049(6) 0.043(6) 0.000(5) -0.008(5) 0.015(5)
O3 0.052(6) 0.051(6) 0.036(5) 0.007(4) 0.014(4) 0.026(5)
O4 0.052(6) 0.044(5) 0.030(5) 0.002(4) 0.010(4) 0.025(5)
O5 0.051(6) 0.051(6) 0.048(6) -0.001(5) 0.006(5) 0.026(5)
O6 0.058(6) 0.044(5) 0.037(5) 0.000(4) 0.005(4) 0.027(5)
O7 0.053(6) 0.047(6) 0.036(5) 0.002(4) 0.005(4) 0.019(5)
O8 0.046(5) 0.050(6) 0.032(5) 0.002(4) 0.005(4) 0.022(5)
O9 0.084(9) 0.057(7) 0.057(7) -0.009(6) 0.010(6) 0.040(7)
O10 0.061(7) 0.053(6) 0.039(5) -0.003(4) 0.006(5) 0.029(5)
O11 0.068(7) 0.041(5) 0.050(6) -0.008(5) 0.010(5) 0.021(5)
O12 0.053(6) 0.068(7) 0.043(6) 0.011(5) -0.006(5) 0.029(6)
O13 0.069(7) 0.049(6) 0.045(6) -0.003(5) 0.018(5) 0.033(6)
O14 0.066(7) 0.062(7) 0.062(7) 0.002(6) 0.029(6) 0.027(6)
O15 0.071(7) 0.058(6) 0.031(5) 0.002(5) 0.016(5) 0.031(6)
O16 0.074(8) 0.058(7) 0.064(7) 0.005(6) 0.010(6) 0.038(6)
O17 0.101(10) 0.075(8) 0.031(6) -0.014(5) -0.003(6) 0.040(8)
O18 0.052(7) 0.067(8) 0.073(8) -0.005(6) 0.010(6) 0.022(6)
O19 0.055(6) 0.064(7) 0.035(5) 0.004(5) -0.002(5) 0.031(6)
O20 0.078(9) 0.090(10) 0.050(7) 0.006(6) -0.019(6) 0.035(8)
C1 0.080(14) 0.095(15) 0.045(10) 0.004(10) -0.018(9) 0.029(12)
C2 0.053(10) 0.081(12) 0.038(8) 0.010(8) -0.004(7) 0.026(9)
C3 0.052(9) 0.047(9) 0.050(9) -0.007(7) -0.004(7) 0.019(7)
C4 0.055(10) 0.058(10) 0.076(12) 0.026(9) -0.018(9) 0.013(8)
C5 0.064(11) 0.068(12) 0.058(11) -0.001(9) -0.014(9) 0.013(10)
C6 0.093(14) 0.116(17) 0.046(9) -0.027(10) -0.007(10) 0.079(14)
C7 0.074(10) 0.097(11) 0.050(8) -0.010(8) -0.015(7) 0.044(9)
C8 0.046(9) 0.058(9) 0.060(10) -0.015(8) 0.003(7) 0.031(8)
C9 0.084(13) 0.075(12) 0.063(11) 0.002(9) 0.004(10) 0.060(11)
C10 0.090(14) 0.082(13) 0.048(9) -0.019(9) -0.020(9) 0.066(12)
C11 0.047(9) 0.077(11) 0.039(8) -0.002(8) 0.000(7) 0.027(8)
C12 0.075(13) 0.064(11) 0.083(14) 0.003(10) 0.035(11) 0.037(10)
C13 0.046(8) 0.068(11) 0.056(10) -0.010(8) 0.000(7) 0.031(8)
N1 0.057(8) 0.047(7) 0.053(8) 0.009(6) 0.003(6) 0.016(6)
N2 0.050(7) 0.057(8) 0.050(7) -0.011(6) -0.009(6) 0.028(6)
C14 0.092(10) 0.146(12) 0.099(11) -0.004(10) -0.011(9) 0.054(9)
C15 0.109(9) 0.158(10) 0.112(10) 0.003(9) -0.005(8) 0.057(8)
C16 0.119(9) 0.150(10) 0.112(10) 0.011(9) -0.001(8) 0.052(8)
C17 0.106(9) 0.139(10) 0.097(9) 0.013(8) -0.007(8) 0.049(8)
C18 0.088(10) 0.113(10) 0.074(9) 0.010(8) -0.009(8) 0.050(8)
N3 0.061(8) 0.087(10) 0.066(8) -0.008(7) -0.008(7) 0.035(7)
O1W 0.15(3) 0.13(3) 0.14(3) 0.03(2) -0.02(2) 0.06(2)

loop_
_atom_type_symbol
_atom_type_description
_atom_type_scat_dispersion_real
_atom_type_scat_dispersion_imag
_atom_type_scat_source
C C 0.0033 0.0016 'International Tables Vol C Tables 4.2.6.8 and 6.1.1.4'
H H 0.0000 0.0000 'International Tables Vol C Tables 4.2.6.8 and 6.1.1.4'
N N 0.0061 0.0033 'International Tables Vol C Tables 4.2.6.8 and 6.1.1.4'
O O 0.0106 0.0060 'International Tables Vol C Tables 4.2.6.8 and 6.1.1.4'
P P 0.1023 0.0942 'International Tables Vol C Tables 4.2.6.8 and 6.1.1.4'
Mo Mo -1.6832 0.6857 'International Tables Vol C Tables 4.2.6.8 and 6.1.1.4'
Zn Zn 0.2839 1.4301 'International Tables Vol C Tables 4.2.6.8 and 6.1.1.4'

loop_
_geom_angle_atom_site_label_1
_geom_angle_atom_site_label_2
_geom_angle_atom_site_label_3
_geom_angle
_geom_angle_site_symmetry_1
_geom_angle_site_symmetry_3
O14 Mo1 O3 106.0(5) . .
O14 Mo1 O5 105.7(6) . .
O3 Mo1 O5 92.6(4) . .
O14 Mo1 O13 99.7(5) . .
O3 Mo1 O13 153.4(4) . .
O5 Mo1 O13 86.7(5) . .
O14 Mo1 O15 100.8(6) . .
O3 Mo1 O15 83.5(4) . .
O5 Mo1 O15 153.2(4) . .
O13 Mo1 O15 85.2(5) . .
O14 Mo1 Mo4 100.3(4) . .
O3 Mo1 Mo4 47.3(3) . .
O5 Mo1 Mo4 48.2(3) . .
O13 Mo1 Mo4 134.1(3) . .
O15 Mo1 Mo4 130.1(3) . .
O9 Mo2 O10 101.8(6) . .
O9 Mo2 O6 104.8(5) . .
O10 Mo2 O6 87.8(4) . .
O9 Mo2 O6 105.3(5) . 6_765
O10 Mo2 O6 152.1(4) . 6_765
O6 Mo2 O6 91.6(4) . 6_765
O9 Mo2 O19 101.4(5) . 6_765
O10 Mo2 O19 86.5(5) . 6_765
O6 Mo2 O19 153.8(4) . 6_765
O6 Mo2 O19 81.8(4) 6_765 6_765
O9 Mo2 Mo2 99.8(5) . 6_765
O10 Mo2 Mo2 133.6(3) . 6_765
O6 Mo2 Mo2 47.0(3) . 6_765
O6 Mo2 Mo2 47.0(3) 6_765 6_765
O19 Mo2 Mo2 128.2(3) 6_765 6_765
O17 Mo3 O15 102.6(6) . .
O17 Mo3 O11 105.6(6) . .
O15 Mo3 O11 96.5(5) . .
O17 Mo3 O2 102.7(6) . .
O15 Mo3 O2 151.8(4) . .
O11 Mo3 O2 88.4(5) . .
O17 Mo3 O7 100.5(6) . .
O15 Mo3 O7 88.6(5) . .
O11 Mo3 O7 151.5(4) . .
O2 Mo3 O7 74.7(4) . .
O18 Mo4 O3 105.6(6) . .
O18 Mo4 O10 100.1(6) . .
O3 Mo4 O10 86.4(4) . .
O18 Mo4 O5 106.7(6) . .
O3 Mo4 O5 92.4(4) . .
O10 Mo4 O5 152.5(4) . .
O18 Mo4 O12 100.3(6) . 6_765
O3 Mo4 O12 154.0(4) . 6_765
O10 Mo4 O12 87.3(5) . 6_765
O5 Mo4 O12 81.8(5) . 6_765
O18 Mo4 Mo1 100.7(5) . .
O3 Mo4 Mo1 47.6(3) . .
O10 Mo4 Mo1 133.1(3) . .
O5 Mo4 Mo1 47.6(3) . .
O12 Mo4 Mo1 128.9(3) 6_765 .
O16 Mo5 O1 104.4(6) . 6_765
O16 Mo5 O1 105.5(5) . .
O1 Mo5 O1 93.9(5) 6_765 .
O16 Mo5 O13 98.3(5) . .
O1 Mo5 O13 86.3(5) 6_765 .
O1 Mo5 O13 155.3(4) . .
O16 Mo5 O11 100.1(5) . .
O1 Mo5 O11 155.0(4) 6_765 .
O1 Mo5 O11 84.0(4) . .
O13 Mo5 O11 85.5(5) . .
O16 Mo5 O4 171.3(5) . .
O1 Mo5 O4 80.7(4) 6_765 .
O1 Mo5 O4 80.8(4) . .
O13 Mo5 O4 74.8(4) . .
O11 Mo5 O4 74.3(4) . .
O16 Mo5 Mo5 100.0(4) . 6_765
O1 Mo5 Mo5 48.3(3) 6_765 6_765
O1 Mo5 Mo5 48.1(3) . 6_765
O13 Mo5 Mo5 133.9(3) . 6_765
O11 Mo5 Mo5 131.4(3) . 6_765
O4 Mo5 Mo5 88.7(2) . 6_765
O20 Mo6 O12 103.5(6) . .
O20 Mo6 O19 105.8(6) . .
O12 Mo6 O19 98.8(5) . .
O20 Mo6 O7 101.1(6) . .
O12 Mo6 O7 151.0(5) . .
O19 Mo6 O7 88.9(4) . .
O20 Mo6 O2 99.3(6) . .
O12 Mo6 O2 87.9(5) . .
O19 Mo6 O2 151.5(4) . .
O7 Mo6 O2 73.1(4) . .
O6 Zn1 O7 113.6(4) . .
O6 Zn1 O3 104.6(4) . .
O7 Zn1 O3 111.8(5) . .
O6 Zn1 N2 116.1(5) . 2_654
O7 Zn1 N2 108.8(5) . 2_654
O3 Zn1 N2 101.1(5) . 2_654
O2 Zn2 O1 112.7(5) . .
O2 Zn2 O5 114.7(5) . 6_765
O1 Zn2 O5 100.9(5) . 6_765
O2 Zn2 N1 117.2(5) . .
O1 Zn2 N1 109.0(6) . .
O5 Zn2 N1 100.4(6) 6_765 .
O8 P1 O8 108.4(8) . 6_765
O8 P1 O4 109.6(5) . 6_765
O8 P1 O4 110.6(5) 6_765 6_765
O8 P1 O4 110.6(5) . .
O8 P1 O4 109.6(5) 6_765 .
O4 P1 O4 107.9(7) 6_765 .
Zn2 O1 Mo5 136.7(6) . 6_765
Zn2 O1 Mo5 127.9(5) . .
Mo5 O1 Mo5 83.6(4) 6_765 .
Zn2 O2 Mo3 124.8(6) . .
Zn2 O2 Mo6 120.6(6) . .
Mo3 O2 Mo6 105.2(5) . .
Mo4 O3 Mo1 85.2(4) . .
Mo4 O3 Zn1 134.4(5) . .
Mo1 O3 Zn1 129.8(6) . .
P1 O4 Mo5 127.4(5) . .
Zn2 O5 Mo1 137.3(6) 6_765 .
Zn2 O5 Mo4 128.2(5) 6_765 .
Mo1 O5 Mo4 84.2(4) . .
Zn1 O6 Mo2 133.0(6) . .
Zn1 O6 Mo2 129.9(6) . 6_765
Mo2 O6 Mo2 86.0(4) . 6_765
Zn1 O7 Mo3 124.0(6) . .
Zn1 O7 Mo6 121.3(5) . .
Mo3 O7 Mo6 105.6(4) . .
Mo2 O10 Mo4 128.2(6) . .
Mo3 O11 Mo5 125.8(5) . .
Mo6 O12 Mo4 125.4(6) . 6_765
Mo5 O13 Mo1 123.2(5) . .
Mo3 O15 Mo1 127.0(5) . .
Mo6 O19 Mo2 127.0(6) . 6_765
C2 C1 N1 122.7(19) . .
C2 C1 H1A 118.7 . .
N1 C1 H1A 118.7 . .
C1 C2 C3 121.7(17) . .
C1 C2 H2A 119.2 . .
C3 C2 H2A 119.2 . .
C4 C3 C2 116.1(15) . .
C4 C3 C11 120.1(16) . .
C2 C3 C11 123.7(15) . .
C3 C4 C5 119.9(17) . .
C3 C4 H4A 120.1 . .
C5 C4 H4A 120.1 . .
N1 C5 C4 122.7(18) . .
N1 C5 H5A 118.7 . .
C4 C5 H5A 118.7 . .
N2 C6 C7 120.1(17) . .
N2 C6 H6A 119.9 . .
C7 C6 H6A 119.9 . .
C8 C7 C6 121.8(17) . .
C8 C7 H7A 119.1 . .
C6 C7 H7A 119.1 . .
C7 C8 C9 115.0(15) . .
C7 C8 C13 123.6(17) . .
C9 C8 C13 121.1(15) . .
C8 C9 C10 121.8(15) . .
C8 C9 H9A 119.1 . .
C10 C9 H9A 119.1 . .
N2 C10 C9 121.1(16) . .
N2 C10 H10A 119.5 . .
C9 C10 H10A 119.5 . .
C3 C11 C12 106.4(15) . .
C3 C11 H11A 110.5 . .
C12 C11 H11A 110.5 . .
C3 C11 H11B 110.5 . .
C12 C11 H11B 110.5 . .
H11A C11 H11B 108.6 . .
C13 C12 C11 114.1(16) . .
C13 C12 H12A 108.7 . .
C11 C12 H12A 108.7 . .
C13 C12 H12B 108.7 . .
C11 C12 H12B 108.7 . .
H12A C12 H12B 107.6 . .
C8 C13 C12 108.7(15) . .
C8 C13 H13A 110.0 . .
C12 C13 H13A 110.0 . .
C8 C13 H13B 110.0 . .
C12 C13 H13B 110.0 . .
H13A C13 H13B 108.3 . .
C5 N1 C1 116.6(17) . .
C5 N1 Zn2 115.0(12) . .
C1 N1 Zn2 126.6(14) . .
C10 N2 C6 120.1(15) . .
C10 N2 Zn1 121.5(11) . 3_665
C6 N2 Zn1 118.2(11) . 3_665
N3 C14 C15 129(3) . .
N3 C14 H14A 115.6 . .
C15 C14 H14A 115.6 . .
C14 C15 C16 118(3) . .
C14 C15 H15A 121.1 . .
C16 C15 H15A 121.1 . .
C15 C16 C17 109(3) . .
C15 C16 H16A 125.3 . .
C17 C16 H16A 125.3 . .
C18 C17 C16 130(3) . .
C18 C17 H17A 114.8 . .
C16 C17 H17A 114.8 . .
N3 C18 C17 115(2) . .
N3 C18 H18A 122.3 . .
C17 C18 H18A 122.3 . .
C18 N3 C14 114(2) . .

loop_
_geom_bond_atom_site_label_1
_geom_bond_atom_site_label_2
_geom_bond_distance
_geom_bond_site_symmetry_2
Mo1 O14 1.654(11) .
Mo1 O3 1.962(11) .
Mo1 O5 1.966(11) .
Mo1 O13 2.023(11) .
Mo1 O15 2.039(12) .
Mo1 Mo4 2.648(2) .
Mo2 O9 1.695(12) .
Mo2 O10 1.927(11) .
Mo2 O6 1.974(10) .
Mo2 O6 1.975(10) 6_765
Mo2 O19 2.022(11) 6_765
Mo2 Mo2 2.693(3) 6_765
Mo3 O17 1.703(11) .
Mo3 O15 1.832(12) .
Mo3 O11 1.836(12) .
Mo3 O2 1.999(11) .
Mo3 O7 2.013(11) .
Mo4 O18 1.653(12) .
Mo4 O3 1.952(11) .
Mo4 O10 1.967(11) .
Mo4 O5 1.983(11) .
Mo4 O12 2.058(11) 6_765
Mo5 O16 1.672(12) .
Mo5 O1 1.989(11) 6_765
Mo5 O1 1.994(11) .
Mo5 O13 1.998(11) .
Mo5 O11 2.032(12) .
Mo5 O4 2.465(10) .
Mo5 Mo5 2.656(3) 6_765
Mo6 O20 1.708(12) .
Mo6 O12 1.809(11) .
Mo6 O19 1.835(11) .
Mo6 O7 2.031(10) .
Mo6 O2 2.057(12) .
Zn1 O6 1.939(10) .
Zn1 O7 1.951(10) .
Zn1 O3 1.967(11) .
Zn1 N2 2.012(14) 2_654
Zn2 O2 1.920(11) .
Zn2 O1 1.954(11) .
Zn2 O5 1.964(11) 6_765
Zn2 N1 2.021(14) .
P1 O8 1.539(11) .
P1 O8 1.539(11) 6_765
P1 O4 1.571(9) 6_765
P1 O4 1.571(9) .
O1 Mo5 1.988(11) 6_765
O5 Zn2 1.964(11) 6_765
O6 Mo2 1.975(10) 6_765
O12 Mo4 2.058(11) 6_765
O19 Mo2 2.022(11) 6_765
C1 C2 1.34(3) .
C1 N1 1.35(2) .
C1 H1A 0.9300 .
C2 C3 1.38(2) .
C2 H2A 0.9300 .
C3 C4 1.37(2) .
C3 C11 1.52(2) .
C4 C5 1.39(3) .
C4 H4A 0.9300 .
C5 N1 1.33(2) .
C5 H5A 0.9300 .
C6 N2 1.32(2) .
C6 C7 1.44(2) .
C6 H6A 0.9300 .
C7 C8 1.36(3) .
C7 H7A 0.9300 .
C8 C9 1.39(3) .
C8 C13 1.47(2) .
C9 C10 1.41(2) .
C9 H9A 0.9300 .
C10 N2 1.32(2) .
C10 H10A 0.9300 .
C11 C12 1.56(2) .
C11 H11A 0.9700 .
C11 H11B 0.9700 .
C12 C13 1.53(3) .
C12 H12A 0.9700 .
C12 H12B 0.9700 .
C13 H13A 0.9700 .
C13 H13B 0.9700 .
N2 Zn1 2.012(14) 3_665
C14 N3 1.338(13) .
C14 C15 1.355(14) .
C14 H14A 0.9300 .
C15 C16 1.362(14) .
C15 H15A 0.9300 .
C16 C17 1.380(14) .
C16 H16A 0.9300 .
C17 C18 1.359(13) .
C17 H17A 0.9300 .
C18 N3 1.333(13) .
C18 H18A 0.9300 .
O1W O1W 1.01(9) 6
